data_4319715
loop_
_publ_author_name
'Xiaoyuan Chen'
'Frank J. Femia'
'John W. Babich'
'Jon A. Zubieta'

_publ_section_title
;
 Rhenium(I) Carbonyl Complexes of 2,4,6-Tris(2-pyridyl)-1,3,5-triazine
 (TPT). Rhenium(I)-Promoted Methoxylation of the Triazine Ring Carbon Atom
 in Dinuclear Rhenium Complexes
;
_journal_name_full 'Inorganic Chemistry'
_journal_page_first 2769
_journal_page_last 2777
_journal_paper_doi 10.1021/ic000446g
_journal_volume 40
_journal_year 2001
_chemical_formula_sum 'C25 H15 Br N6 O7 Re2'
_chemical_formula_weight 963.74
_chemical_name_systematic
; 
 ? 
;
_space_group_IT_number 14
_symmetry_cell_setting monoclinic
_symmetry_space_group_name_Hall '-P 2yn'
_symmetry_space_group_name_H-M 'P 1 21/n 1'
_atom_sites_solution_hydrogens geom
_atom_sites_solution_primary direct
_atom_sites_solution_secondary difmap
_audit_creation_method SHELXL-97
_cell_angle_alpha 90.00
_cell_angle_beta 104.6010(10)
_cell_angle_gamma 90.00
_cell_formula_units_Z 4
_cell_length_a 12.1143(8)
_cell_length_b 14.8778(11)
_cell_length_c 15.8065(11)
_cell_measurement_temperature 90(2)
_cell_measurement_theta_max 28.30
_cell_measurement_theta_min 1.90
_cell_volume 2756.9(3)
_computing_structure_refinement 'SHELXL-97 (Sheldrick, 1997)'
_computing_structure_solution 'SHELXS-97 (Sheldrick, 1990)'
_diffrn_ambient_temperature 293(2)
_diffrn_measured_fraction_theta_full 0.955
_diffrn_measured_fraction_theta_max 0.955
_diffrn_radiation_monochromator graphite
_diffrn_radiation_source 'fine-focus sealed tube'
_diffrn_radiation_type MoK\a
_diffrn_radiation_wavelength 0.71073
_diffrn_reflns_av_R_equivalents 0.0734
_diffrn_reflns_av_sigmaI/netI 0.1090
_diffrn_reflns_limit_h_max 15
_diffrn_reflns_limit_h_min -15
_diffrn_reflns_limit_k_max 19
_diffrn_reflns_limit_k_min -18
_diffrn_reflns_limit_l_max 10
_diffrn_reflns_limit_l_min -21
_diffrn_reflns_number 17791
_diffrn_reflns_theta_full 28.30
_diffrn_reflns_theta_max 28.30
_diffrn_reflns_theta_min 1.90
_exptl_absorpt_coefficient_mu 10.279
_exptl_crystal_colour red
_exptl_crystal_density_diffrn 2.322
_exptl_crystal_density_method 'not measured'
_exptl_crystal_description plate
_exptl_crystal_F_000 1792
_exptl_crystal_size_max 0.3
_exptl_crystal_size_mid 0.2
_exptl_crystal_size_min 0.05
_refine_diff_density_max 2.294
_refine_diff_density_min -2.804
_refine_diff_density_rms 0.269
_refine_ls_extinction_method none
_refine_ls_goodness_of_fit_ref 0.991
_refine_ls_hydrogen_treatment mixed
_refine_ls_matrix_type full
_refine_ls_number_parameters 365
_refine_ls_number_reflns 6542
_refine_ls_number_restraints 0
_refine_ls_restrained_S_all 0.991
_refine_ls_R_factor_all 0.0899
_refine_ls_R_factor_gt 0.0421
_refine_ls_shift/su_max 0.024
_refine_ls_shift/su_mean 0.001
_refine_ls_structure_factor_coef Fsqd
_refine_ls_weighting_details 'calc w=1/[\s^2^(Fo^2^)+(0.0436P)^2^+2.7652P] where P=(Fo^2^+2Fc^2^)/3'
_refine_ls_weighting_scheme calc
_refine_ls_wR_factor_gt 0.0835
_refine_ls_wR_factor_ref 0.1043
_reflns_number_gt 4111
_reflns_number_total 6542
_reflns_threshold_expression >2sigma(I)
_cod_data_source_file ic000446g_8.cif
_cod_data_source_block '[mu-C3N3(OMe)(py)3)][Re(CO)3][ReBr(CO)3]_(7)'
_cod_database_code 4319715

loop_
_symmetry_equiv_pos_as_xyz
'x, y, z'
'-x+1/2, y+1/2, -z+1/2'
'-x, -y, -z'
'x-1/2, -y-1/2, z-1/2'

loop_
_atom_site_label
_atom_site_type_symbol
_atom_site_fract_x
_atom_site_fract_y
_atom_site_fract_z
_atom_site_U_iso_or_equiv
_atom_site_adp_type
_atom_site_occupancy
_atom_site_symmetry_multiplicity
_atom_site_calc_flag
_atom_site_refinement_flags
_atom_site_disorder_assembly
_atom_site_disorder_group
Re1 Re 1.30327(3) 0.28574(3) 0.13397(3) 0.01692(11) Uani 1 1 d . . .
Re2 Re 0.79506(3) 0.15295(3) 0.10411(3) 0.01718(11) Uani 1 1 d . . .
Br1 Br 1.29550(8) 0.20870(7) -0.01683(7) 0.0247(2) Uani 1 1 d . . .
O1 O 1.3536(5) 0.1043(5) 0.2287(4) 0.0282(18) Uani 1 1 d . . .
O2 O 1.3298(5) 0.3701(5) 0.3136(5) 0.035(2) Uani 1 1 d . . .
O3 O 1.5614(5) 0.3196(5) 0.1693(5) 0.0274(18) Uani 1 1 d . . .
O4 O 0.6963(6) 0.0164(6) -0.0397(5) 0.037(2) Uani 1 1 d . . .
O5 O 0.5992(6) 0.1086(5) 0.1888(5) 0.0325(19) Uani 1 1 d . . .
O6 O 0.9247(5) 0.0013(5) 0.2203(5) 0.0312(19) Uani 1 1 d . . .
O7 O 1.0776(5) 0.1550(5) 0.1599(4) 0.0189(15) Uani 1 1 d . . .
N1 N 1.1146(5) 0.2888(5) 0.0887(5) 0.0137(17) Uani 1 1 d . . .
N2 N 0.9593(6) 0.3521(6) -0.0198(5) 0.0189(18) Uani 1 1 d . . .
N3 N 0.9243(6) 0.2194(5) 0.0541(5) 0.0152(17) Uani 1 1 d . . .
N4 N 1.2610(6) 0.3999(6) 0.0439(5) 0.0204(19) Uani 1 1 d . . .
N5 N 0.7045(6) 0.2516(5) 0.0073(5) 0.0180(18) Uani 1 1 d . . .
N6 N 0.8808(6) 0.2589(6) 0.1993(5) 0.0187(19) Uani 1 1 d . . .
C1 C 1.0717(7) 0.3426(7) 0.0225(6) 0.018(2) Uani 1 1 d . . .
C2 C 0.8938(7) 0.2871(7) -0.0003(6) 0.017(2) Uani 1 1 d . . .
C3 C 1.0283(7) 0.2345(7) 0.1215(6) 0.018(2) Uani 1 1 d . . .
C4 C 1.1507(7) 0.4027(6) -0.0070(6) 0.016(2) Uani 1 1 d . . .
C5 C 1.1203(7) 0.4555(7) -0.0792(6) 0.024(2) Uani 1 1 d . . .
H5 H 1.0448 0.4571 -0.1117 0.028 Uiso 1 1 calc R . .
C6 C 1.2024(8) 0.5074(7) -0.1046(7) 0.028(3) Uani 1 1 d . . .
H6 H 1.1837 0.5418 -0.1554 0.034 Uiso 1 1 calc R . .
C7 C 1.3129(8) 0.5059(7) -0.0516(7) 0.027(3) Uani 1 1 d . . .
H7 H 1.3692 0.5407 -0.0661 0.032 Uiso 1 1 calc R . .
C8 C 1.3390(7) 0.4538(7) 0.0215(7) 0.023(2) Uani 1 1 d . . .
H8 H 1.4129 0.4553 0.0571 0.028 Uiso 1 1 calc R . .
C9 C 0.7673(7) 0.2961(6) -0.0395(6) 0.017(2) Uani 1 1 d . . .
C10 C 0.7215(7) 0.3475(8) -0.1098(6) 0.025(2) Uani 1 1 d . . .
H10 H 0.7676 0.3754 -0.1409 0.030 Uiso 1 1 calc R . .
C11 C 0.6030(7) 0.3578(7) -0.1348(6) 0.018(2) Uani 1 1 d . . .
H11 H 0.5688 0.3933 -0.1826 0.022 Uiso 1 1 calc R . .
C12 C 0.5385(8) 0.3152(7) -0.0882(6) 0.022(2) Uani 1 1 d . . .
H12 H 0.4595 0.3213 -0.1040 0.026 Uiso 1 1 calc R . .
C13 C 0.5899(7) 0.2635(7) -0.0182(6) 0.019(2) Uani 1 1 d . . .
H13 H 0.5446 0.2352 0.0133 0.023 Uiso 1 1 calc R . .
C14 C 0.9862(7) 0.2874(6) 0.1925(6) 0.015(2) Uani 1 1 d . . .
C15 C 1.0399(7) 0.3569(7) 0.2392(6) 0.019(2) Uani 1 1 d . . .
H15 H 1.1101 0.3756 0.2318 0.023 Uiso 1 1 calc R . .
C16 C 0.9914(7) 0.4015(7) 0.2991(6) 0.020(2) Uani 1 1 d . . .
H16 H 1.0284 0.4495 0.3321 0.024 Uiso 1 1 calc R . .
C17 C 0.8865(7) 0.3717(6) 0.3074(6) 0.019(2) Uani 1 1 d . . .
H17 H 0.8512 0.3996 0.3462 0.022 Uiso 1 1 calc R . .
C18 C 0.8345(8) 0.2997(6) 0.2571(6) 0.017(2) Uani 1 1 d . . .
H18 H 0.7648 0.2791 0.2640 0.021 Uiso 1 1 calc R . .
C19 C 1.0950(8) 0.0872(7) 0.0977(7) 0.025(2) Uani 1 1 d . . .
H19A H 1.1291 0.0347 0.1288 0.038 Uiso 1 1 calc R . .
H19B H 1.1445 0.1109 0.0643 0.038 Uiso 1 1 calc R . .
H19C H 1.0229 0.0716 0.0590 0.038 Uiso 1 1 calc R . .
C20 C 0.7339(7) 0.0671(7) 0.0147(7) 0.022(2) Uani 1 1 d . . .
C21 C 0.6730(8) 0.1258(7) 0.1590(7) 0.025(2) Uani 1 1 d . . .
C22 C 0.8781(7) 0.0598(8) 0.1786(6) 0.025(3) Uani 1 1 d . . .
C23 C 1.3322(8) 0.1723(7) 0.1916(6) 0.020(2) Uiso 1 1 d . . .
C24 C 1.3164(7) 0.3426(8) 0.2437(7) 0.024(2) Uani 1 1 d . . .
C25 C 1.4649(8) 0.3023(6) 0.1564(6) 0.017(2) Uani 1 1 d . . .

loop_
_atom_site_aniso_label
_atom_site_aniso_U_11
_atom_site_aniso_U_22
_atom_site_aniso_U_33
_atom_site_aniso_U_23
_atom_site_aniso_U_13
_atom_site_aniso_U_12
Re1 0.00923(16) 0.0218(2) 0.0208(2) 0.00082(17) 0.00586(14) 0.00121(16)
Re2 0.01034(17) 0.0196(2) 0.0219(2) 0.00062(18) 0.00455(14) -0.00176(17)
Br1 0.0207(5) 0.0286(7) 0.0283(6) -0.0037(5) 0.0129(4) -0.0012(4)
O1 0.019(3) 0.040(5) 0.026(4) 0.002(3) 0.008(3) 0.005(3)
O2 0.017(4) 0.044(6) 0.041(5) -0.010(4) 0.005(3) 0.004(3)
O3 0.008(3) 0.031(5) 0.042(5) -0.002(3) 0.004(3) 0.004(3)
O4 0.027(4) 0.034(5) 0.046(5) 0.000(4) 0.001(4) 0.013(4)
O5 0.028(4) 0.022(5) 0.058(5) 0.005(4) 0.030(4) -0.003(3)
O6 0.021(4) 0.025(5) 0.043(5) 0.009(4) -0.002(3) -0.002(3)
O7 0.019(3) 0.019(4) 0.020(4) 0.001(3) 0.007(3) 0.004(3)
N1 0.007(3) 0.014(5) 0.023(5) -0.001(4) 0.011(3) 0.000(3)
N2 0.012(4) 0.031(5) 0.013(4) 0.005(4) 0.001(3) -0.002(4)
N3 0.013(3) 0.012(5) 0.021(4) 0.002(4) 0.005(3) -0.003(3)
N4 0.015(4) 0.018(5) 0.023(5) -0.004(4) -0.005(3) -0.004(3)
N5 0.008(3) 0.021(5) 0.024(5) 0.000(4) 0.003(3) -0.002(3)
N6 0.012(4) 0.028(5) 0.016(4) 0.000(4) 0.003(3) 0.007(3)
C1 0.014(4) 0.020(6) 0.023(6) 0.000(5) 0.009(4) 0.003(4)
C2 0.008(4) 0.024(6) 0.018(5) -0.004(4) 0.004(3) 0.006(4)
C3 0.010(4) 0.023(6) 0.019(5) -0.002(4) 0.002(4) -0.004(4)
C4 0.014(4) 0.013(6) 0.022(5) 0.004(4) 0.008(4) 0.000(4)
C5 0.014(4) 0.037(7) 0.019(6) 0.009(5) 0.002(4) -0.002(4)
C6 0.031(5) 0.015(6) 0.038(7) 0.014(5) 0.009(5) 0.001(5)
C7 0.016(5) 0.024(7) 0.042(7) 0.003(5) 0.012(4) -0.007(4)
C8 0.011(4) 0.029(7) 0.031(6) 0.003(5) 0.008(4) -0.004(4)
C9 0.015(4) 0.014(6) 0.021(6) 0.001(4) 0.003(4) 0.000(4)
C10 0.014(5) 0.035(7) 0.026(6) -0.002(5) 0.004(4) 0.002(5)
C11 0.015(4) 0.022(6) 0.015(5) 0.003(4) 0.000(4) 0.004(4)
C12 0.013(4) 0.028(6) 0.027(6) -0.008(5) 0.007(4) -0.002(4)
C13 0.006(4) 0.031(7) 0.021(6) -0.008(4) 0.005(4) -0.002(4)
C14 0.020(4) 0.011(5) 0.014(5) 0.006(4) 0.003(4) 0.006(4)
C15 0.007(4) 0.022(6) 0.027(6) 0.001(5) 0.000(4) -0.001(4)
C16 0.018(5) 0.022(6) 0.016(5) -0.001(4) -0.002(4) 0.005(4)
C17 0.021(5) 0.020(6) 0.019(5) 0.004(4) 0.013(4) 0.005(4)
C18 0.018(4) 0.020(6) 0.015(5) 0.004(4) 0.005(4) 0.011(4)
C19 0.024(5) 0.013(6) 0.037(7) -0.004(5) 0.004(4) 0.006(4)
C20 0.005(4) 0.016(6) 0.038(7) -0.003(5) -0.004(4) 0.001(4)
C21 0.015(5) 0.021(6) 0.038(7) 0.001(5) 0.004(4) 0.006(4)
C22 0.009(4) 0.044(8) 0.021(6) -0.002(5) 0.003(4) -0.011(5)
C24 0.008(4) 0.038(7) 0.024(6) 0.001(5) 0.000(4) 0.000(4)
C25 0.023(5) 0.018(6) 0.010(5) 0.001(4) 0.007(4) 0.008(4)

loop_
_atom_type_symbol
_atom_type_description
_atom_type_scat_dispersion_real
_atom_type_scat_dispersion_imag
_atom_type_scat_source
C C 0.0033 0.0016 'International Tables Vol C Tables 4.2.6.8 and 6.1.1.4'
H H 0.0000 0.0000 'International Tables Vol C Tables 4.2.6.8 and 6.1.1.4'
N N 0.0061 0.0033 'International Tables Vol C Tables 4.2.6.8 and 6.1.1.4'
O O 0.0106 0.0060 'International Tables Vol C Tables 4.2.6.8 and 6.1.1.4'
Br Br -0.2901 2.4595 'International Tables Vol C Tables 4.2.6.8 and 6.1.1.4'
Re Re -1.0185 7.2310 'International Tables Vol C Tables 4.2.6.8 and 6.1.1.4'

loop_
_geom_angle_atom_site_label_1
_geom_angle_atom_site_label_2
_geom_angle_atom_site_label_3
_geom_angle
_geom_angle_site_symmetry_1
_geom_angle_site_symmetry_3
_geom_angle_publ_flag
C24 Re1 C23 89.7(4) . . ?
C24 Re1 C25 85.8(4) . . ?
C23 Re1 C25 88.2(4) . . ?
C24 Re1 N4 101.5(4) . . ?
C23 Re1 N4 168.5(4) . . ?
C25 Re1 N4 94.7(3) . . ?
C24 Re1 N1 97.3(3) . . ?
C23 Re1 N1 102.9(3) . . ?
C25 Re1 N1 168.4(3) . . ?
N4 Re1 N1 73.8(3) . . ?
C24 Re1 Br1 177.3(3) . . ?
C23 Re1 Br1 90.4(3) . . ?
C25 Re1 Br1 91.5(3) . . ?
N4 Re1 Br1 78.4(2) . . ?
N1 Re1 Br1 85.30(19) . . ?
C20 Re2 C22 91.0(4) . . ?
C20 Re2 C21 89.7(4) . . ?
C22 Re2 C21 85.2(4) . . ?
C20 Re2 N3 102.5(4) . . ?
C22 Re2 N3 103.7(3) . . ?
C21 Re2 N3 164.6(4) . . ?
C20 Re2 N5 84.2(4) . . ?
C22 Re2 N5 173.9(4) . . ?
C21 Re2 N5 98.5(3) . . ?
N3 Re2 N5 73.8(3) . . ?
C20 Re2 N6 173.1(4) . . ?
C22 Re2 N6 90.8(4) . . ?
C21 Re2 N6 97.1(4) . . ?
N3 Re2 N6 70.6(3) . . ?
N5 Re2 N6 93.6(3) . . ?
C3 O7 C19 114.3(7) . . ?
C1 N1 C3 115.4(7) . . ?
C1 N1 Re1 115.9(6) . . ?
C3 N1 Re1 128.6(6) . . ?
C2 N2 C1 112.9(8) . . ?
C2 N3 C3 114.2(8) . . ?
C2 N3 Re2 118.6(6) . . ?
C3 N3 Re2 112.2(6) . . ?
C8 N4 C4 117.9(8) . . ?
C8 N4 Re1 124.4(6) . . ?
C4 N4 Re1 115.9(6) . . ?
C13 N5 C9 116.5(8) . . ?
C13 N5 Re2 126.0(6) . . ?
C9 N5 Re2 116.9(6) . . ?
C18 N6 C14 118.2(8) . . ?
C18 N6 Re2 125.1(6) . . ?
C14 N6 Re2 116.5(6) . . ?
N1 C1 N2 126.7(8) . . ?
N1 C1 C4 117.7(8) . . ?
N2 C1 C4 115.5(8) . . ?
N3 C2 N2 128.3(8) . . ?
N3 C2 C9 115.2(8) . . ?
N2 C2 C9 116.2(8) . . ?
O7 C3 N3 112.7(8) . . ?
O7 C3 N1 110.2(7) . . ?
N3 C3 N1 112.3(7) . . ?
O7 C3 C14 107.3(7) . . ?
N3 C3 C14 103.1(7) . . ?
N1 C3 C14 110.9(8) . . ?
C5 C4 N4 121.8(8) . . ?
C5 C4 C1 124.0(8) . . ?
N4 C4 C1 114.2(8) . . ?
C4 C5 C6 120.0(8) . . ?
C7 C6 C5 117.7(9) . . ?
C8 C7 C6 120.3(9) . . ?
N4 C8 C7 122.1(8) . . ?
C10 C9 N5 123.6(8) . . ?
C10 C9 C2 123.7(9) . . ?
N5 C9 C2 112.5(8) . . ?
C9 C10 C11 118.4(9) . . ?
C12 C11 C10 119.1(9) . . ?
C11 C12 C13 119.7(8) . . ?
N5 C13 C12 122.7(9) . . ?
C15 C14 N6 121.7(9) . . ?
C15 C14 C3 125.8(8) . . ?
N6 C14 C3 112.3(8) . . ?
C14 C15 C16 120.7(9) . . ?
C17 C16 C15 117.6(9) . . ?
C16 C17 C18 119.3(9) . . ?
N6 C18 C17 122.4(9) . . ?
O4 C20 Re2 179.1(9) . . ?
O5 C21 Re2 177.8(9) . . ?
O6 C22 Re2 176.8(9) . . ?
O1 C23 Re1 177.5(8) . . ?
O2 C24 Re1 173.7(10) . . ?
O3 C25 Re1 174.6(8) . . ?

loop_
_geom_bond_atom_site_label_1
_geom_bond_atom_site_label_2
_geom_bond_distance
_geom_bond_site_symmetry_2
_geom_bond_publ_flag
Re1 C24 1.900(11) . ?
Re1 C23 1.908(11) . ?
Re1 C25 1.915(9) . ?
Re1 N4 2.192(8) . ?
Re1 N1 2.216(6) . ?
Re1 Br1 2.6251(11) . ?
Re2 C20 1.911(10) . ?
Re2 C22 1.929(11) . ?
Re2 C21 1.935(10) . ?
Re2 N3 2.163(7) . ?
Re2 N5 2.203(8) . ?
Re2 N6 2.245(8) . ?
O1 C23 1.166(12) . ?
O2 C24 1.151(11) . ?
O3 C25 1.164(10) . ?
O4 C20 1.148(11) . ?
O5 C21 1.141(11) . ?
O6 C22 1.150(12) . ?
O7 C3 1.394(11) . ?
O7 C19 1.461(11) . ?
N1 C1 1.316(12) . ?
N1 C3 1.512(11) . ?
N2 C2 1.336(12) . ?
N2 C1 1.364(10) . ?
N3 C2 1.315(12) . ?
N3 C3 1.448(11) . ?
N4 C8 1.354(12) . ?
N4 C4 1.376(10) . ?
N5 C13 1.356(10) . ?
N5 C9 1.361(12) . ?
N6 C18 1.334(11) . ?
N6 C14 1.375(11) . ?
C1 C4 1.469(12) . ?
C2 C9 1.507(11) . ?
C3 C14 1.557(13) . ?
C4 C5 1.357(13) . ?
C5 C6 1.395(13) . ?
C6 C7 1.389(13) . ?
C7 C8 1.361(14) . ?
C9 C10 1.348(13) . ?
C10 C11 1.398(11) . ?
C11 C12 1.358(13) . ?
C12 C13 1.362(13) . ?
C14 C15 1.340(13) . ?
C15 C16 1.401(13) . ?
C16 C17 1.383(12) . ?
C17 C18 1.386(13) . ?

loop_
_geom_torsion_atom_site_label_1
_geom_torsion_atom_site_label_2
_geom_torsion_atom_site_label_3
_geom_torsion_atom_site_label_4
_geom_torsion
_geom_torsion_site_symmetry_1
_geom_torsion_site_symmetry_2
_geom_torsion_site_symmetry_3
_geom_torsion_site_symmetry_4
_geom_torsion_publ_flag
C24 Re1 N1 C1 111.4(8) . . . . ?
C23 Re1 N1 C1 -157.3(7) . . . . ?
C25 Re1 N1 C1 6(2) . . . . ?
N4 Re1 N1 C1 11.4(7) . . . . ?
Br1 Re1 N1 C1 -67.9(7) . . . . ?
C24 Re1 N1 C3 -71.3(8) . . . . ?
C23 Re1 N1 C3 20.1(8) . . . . ?
C25 Re1 N1 C3 -176.4(15) . . . . ?
N4 Re1 N1 C3 -171.2(8) . . . . ?
Br1 Re1 N1 C3 109.5(7) . . . . ?
C20 Re2 N3 C2 85.5(8) . . . . ?
C22 Re2 N3 C2 179.6(7) . . . . ?
C21 Re2 N3 C2 -56.2(16) . . . . ?
N5 Re2 N3 C2 5.4(7) . . . . ?
N6 Re2 N3 C2 -94.5(7) . . . . ?
C20 Re2 N3 C3 -137.8(6) . . . . ?
C22 Re2 N3 C3 -43.7(7) . . . . ?
C21 Re2 N3 C3 80.5(14) . . . . ?
N5 Re2 N3 C3 142.1(7) . . . . ?
N6 Re2 N3 C3 42.2(6) . . . . ?
C24 Re1 N4 C8 87.1(8) . . . . ?
C23 Re1 N4 C8 -103.9(17) . . . . ?
C25 Re1 N4 C8 0.4(8) . . . . ?
N1 Re1 N4 C8 -178.5(8) . . . . ?
Br1 Re1 N4 C8 -90.1(8) . . . . ?
C24 Re1 N4 C4 -108.5(7) . . . . ?
C23 Re1 N4 C4 60.6(19) . . . . ?
C25 Re1 N4 C4 164.9(7) . . . . ?
N1 Re1 N4 C4 -14.1(6) . . . . ?
Br1 Re1 N4 C4 74.3(6) . . . . ?
C20 Re2 N5 C13 71.9(8) . . . . ?
C22 Re2 N5 C13 110(3) . . . . ?
C21 Re2 N5 C13 -17.0(8) . . . . ?
N3 Re2 N5 C13 176.7(8) . . . . ?
N6 Re2 N5 C13 -114.6(8) . . . . ?
C20 Re2 N5 C9 -98.8(7) . . . . ?
C22 Re2 N5 C9 -61(3) . . . . ?
C21 Re2 N5 C9 172.4(7) . . . . ?
N3 Re2 N5 C9 6.1(7) . . . . ?
N6 Re2 N5 C9 74.7(7) . . . . ?
C20 Re2 N6 C18 155(3) . . . . ?
C22 Re2 N6 C18 -100.3(8) . . . . ?
C21 Re2 N6 C18 -15.0(8) . . . . ?
N3 Re2 N6 C18 155.5(8) . . . . ?
N5 Re2 N6 C18 84.0(8) . . . . ?
C20 Re2 N6 C14 -20(3) . . . . ?
C22 Re2 N6 C14 84.3(7) . . . . ?
C21 Re2 N6 C14 169.6(7) . . . . ?
N3 Re2 N6 C14 -20.0(6) . . . . ?
N5 Re2 N6 C14 -91.4(6) . . . . ?
C3 N1 C1 N2 -1.7(14) . . . . ?
Re1 N1 C1 N2 176.0(7) . . . . ?
C3 N1 C1 C4 174.8(8) . . . . ?
Re1 N1 C1 C4 -7.5(11) . . . . ?
C2 N2 C1 N1 -13.3(14) . . . . ?
C2 N2 C1 C4 170.1(8) . . . . ?
C3 N3 C2 N2 23.7(14) . . . . ?
Re2 N3 C2 N2 159.6(8) . . . . ?
C3 N3 C2 C9 -150.7(8) . . . . ?
Re2 N3 C2 C9 -14.9(11) . . . . ?
C1 N2 C2 N3 1.5(14) . . . . ?
C1 N2 C2 C9 175.9(8) . . . . ?
C19 O7 C3 N3 52.2(10) . . . . ?
C19 O7 C3 N1 -74.2(9) . . . . ?
C19 O7 C3 C14 165.0(7) . . . . ?
C2 N3 C3 O7 -161.0(8) . . . . ?
Re2 N3 C3 O7 60.3(8) . . . . ?
C2 N3 C3 N1 -35.8(11) . . . . ?
Re2 N3 C3 N1 -174.5(6) . . . . ?
C2 N3 C3 C14 83.7(9) . . . . ?
Re2 N3 C3 C14 -55.0(8) . . . . ?
C1 N1 C3 O7 152.9(8) . . . . ?
Re1 N1 C3 O7 -24.5(11) . . . . ?
C1 N1 C3 N3 26.3(11) . . . . ?
Re1 N1 C3 N3 -151.0(6) . . . . ?
C1 N1 C3 C14 -88.5(10) . . . . ?
Re1 N1 C3 C14 94.2(8) . . . . ?
C8 N4 C4 C5 1.9(14) . . . . ?
Re1 N4 C4 C5 -163.6(8) . . . . ?
C8 N4 C4 C1 -179.6(9) . . . . ?
Re1 N4 C4 C1 14.9(10) . . . . ?
N1 C1 C4 C5 173.7(10) . . . . ?
N2 C1 C4 C5 -9.5(15) . . . . ?
N1 C1 C4 N4 -4.8(13) . . . . ?
N2 C1 C4 N4 172.0(8) . . . . ?
N4 C4 C5 C6 1.4(16) . . . . ?
C1 C4 C5 C6 -177.0(10) . . . . ?
C4 C5 C6 C7 -3.0(16) . . . . ?
C5 C6 C7 C8 1.3(16) . . . . ?
C4 N4 C8 C7 -3.7(15) . . . . ?
Re1 N4 C8 C7 160.5(8) . . . . ?
C6 C7 C8 N4 2.1(17) . . . . ?
C13 N5 C9 C10 -2.3(15) . . . . ?
Re2 N5 C9 C10 169.2(8) . . . . ?
C13 N5 C9 C2 173.6(8) . . . . ?
Re2 N5 C9 C2 -14.9(10) . . . . ?
N3 C2 C9 C10 -164.7(10) . . . . ?
N2 C2 C9 C10 20.1(14) . . . . ?
N3 C2 C9 N5 19.3(12) . . . . ?
N2 C2 C9 N5 -155.8(8) . . . . ?
N5 C9 C10 C11 1.9(16) . . . . ?
C2 C9 C10 C11 -173.6(9) . . . . ?
C9 C10 C11 C12 -0.7(15) . . . . ?
C10 C11 C12 C13 0.1(15) . . . . ?
C9 N5 C13 C12 1.6(14) . . . . ?
Re2 N5 C13 C12 -169.1(7) . . . . ?
C11 C12 C13 N5 -0.6(15) . . . . ?
C18 N6 C14 C15 -3.1(13) . . . . ?
Re2 N6 C14 C15 172.7(7) . . . . ?
C18 N6 C14 C3 -179.2(8) . . . . ?
Re2 N6 C14 C3 -3.4(10) . . . . ?
O7 C3 C14 C15 100.9(11) . . . . ?
N3 C3 C14 C15 -140.0(9) . . . . ?
N1 C3 C14 C15 -19.5(13) . . . . ?
O7 C3 C14 N6 -83.3(9) . . . . ?
N3 C3 C14 N6 35.9(10) . . . . ?
N1 C3 C14 N6 156.4(7) . . . . ?
N6 C14 C15 C16 1.9(14) . . . . ?
C3 C14 C15 C16 177.5(9) . . . . ?
C14 C15 C16 C17 -0.5(14) . . . . ?
C15 C16 C17 C18 0.2(13) . . . . ?
C14 N6 C18 C17 2.8(13) . . . . ?
Re2 N6 C18 C17 -172.5(6) . . . . ?
C16 C17 C18 N6 -1.5(14) . . . . ?
C22 Re2 C20 O4 176(100) . . . . ?
C21 Re2 C20 O4 91(66) . . . . ?
N3 Re2 C20 O4 -79(66) . . . . ?
N5 Re2 C20 O4 -7(66) . . . . ?
N6 Re2 C20 O4 -79(66) . . . . ?
C20 Re2 C21 O5 -18(24) . . . . ?
C22 Re2 C21 O5 -109(24) . . . . ?
N3 Re2 C21 O5 125(23) . . . . ?
N5 Re2 C21 O5 66(24) . . . . ?
N6 Re2 C21 O5 161(24) . . . . ?
C20 Re2 C22 O6 -11(15) . . . . ?
C21 Re2 C22 O6 78(15) . . . . ?
N3 Re2 C22 O6 -114(15) . . . . ?
N5 Re2 C22 O6 -49(17) . . . . ?
N6 Re2 C22 O6 175(15) . . . . ?
C24 Re1 C23 O1 -56(21) . . . . ?
C25 Re1 C23 O1 30(21) . . . . ?
N4 Re1 C23 O1 135(20) . . . . ?
N1 Re1 C23 O1 -153(20) . . . . ?
Br1 Re1 C23 O1 121(21) . . . . ?
C23 Re1 C24 O2 20(8) . . . . ?
C25 Re1 C24 O2 -68(8) . . . . ?
N4 Re1 C24 O2 -162(7) . . . . ?
N1 Re1 C24 O2 123(8) . . . . ?
Br1 Re1 C24 O2 -73(12) . . . . ?
C24 Re1 C25 O3 -68(8) . . . . ?
C23 Re1 C25 O3 -158(8) . . . . ?
N4 Re1 C25 O3 33(8) . . . . ?
N1 Re1 C25 O3 38(9) . . . . ?
Br1 Re1 C25 O3 112(8) . . . . ?
